data_2207586
loop_
_publ_author_name
'Niu, Yun-Yin'
'Liu, Xiu-Cun'
'Zain, Sharifuddin M.'
'Ng, Seik Weng'

_publ_section_title
;
 2,3-Di-4-pyridylbutane-2,3-diol
;
_journal_coeditor_code LH2001
_journal_issue 12
_journal_name_full 'Acta Crystallographica Section E'
_journal_page_first o4303
_journal_page_last o4304
_journal_paper_doi 10.1107/S1600536805038250
_journal_volume 61
_journal_year 2005
_chemical_formula_iupac 'C14 H16 N2 O2'
_chemical_formula_moiety 'C14 H16 N2 O2'
_chemical_formula_sum 'C14 H16 N2 O2'
_chemical_formula_weight 244.29
_chemical_name_systematic
;
2,3-Di-4-pyridylbutane-2,3-diol
;
_space_group_IT_number 61
_symmetry_cell_setting orthorhombic
_symmetry_space_group_name_Hall '-P 2ac 2ab'
_symmetry_space_group_name_H-M 'P b c a'
_atom_sites_solution_hydrogens difmap
_atom_sites_solution_primary direct
_atom_sites_solution_secondary difmap
_audit_creation_method SHELXL97
_cell_angle_alpha 90.00
_cell_angle_beta 90.00
_cell_angle_gamma 90.00
_cell_formula_units_Z 4
_cell_length_a 12.4080(10)
_cell_length_b 6.4174(6)
_cell_length_c 15.004(2)
_cell_measurement_reflns_used 1618
_cell_measurement_temperature 291(2)
_cell_measurement_theta_max 26.3
_cell_measurement_theta_min 2.7
_cell_volume 1194.7(2)
_computing_cell_refinement 'SAINT (Bruker, 2004)'
_computing_data_collection 'SMART (Bruker, 2004)'
_computing_data_reduction SAINT
_computing_molecular_graphics 'ORTEPII (Johnson, 1976)'
_computing_publication_material SHELXL97
_computing_structure_refinement 'SHELXL97 (Sheldrick, 1997)'
_computing_structure_solution 'SHELXS97 (Sheldrick, 1997)'
_diffrn_ambient_temperature 295(2)
_diffrn_measured_fraction_theta_full 1.00
_diffrn_measured_fraction_theta_max 1.00
_diffrn_measurement_device_type 'Bruker APEX-II area-detector'
_diffrn_measurement_method '\f and \w'
_diffrn_radiation_monochromator graphite
_diffrn_radiation_source 'fine-focus sealed tube'
_diffrn_radiation_type MoK\a
_diffrn_radiation_wavelength 0.71073
_diffrn_reflns_av_R_equivalents 0.030
_diffrn_reflns_av_sigmaI/netI 0.023
_diffrn_reflns_limit_h_max 16
_diffrn_reflns_limit_h_min -11
_diffrn_reflns_limit_k_max 7
_diffrn_reflns_limit_k_min -8
_diffrn_reflns_limit_l_max 19
_diffrn_reflns_limit_l_min -18
_diffrn_reflns_number 6611
_diffrn_reflns_theta_full 27.5
_diffrn_reflns_theta_max 27.5
_diffrn_reflns_theta_min 2.7
_diffrn_standards_decay_% 0
_diffrn_standards_interval_count 0
_diffrn_standards_interval_time 0
_diffrn_standards_number 0
_exptl_absorpt_coefficient_mu 0.092
_exptl_absorpt_correction_type none
_exptl_crystal_colour Colourless
_exptl_crystal_density_diffrn 1.358
_exptl_crystal_density_method 'not measured'
_exptl_crystal_description Block
_exptl_crystal_F_000 520
_exptl_crystal_size_max 0.26
_exptl_crystal_size_mid 0.14
_exptl_crystal_size_min 0.06
_refine_diff_density_max 0.21
_refine_diff_density_min -0.15
_refine_ls_extinction_method none
_refine_ls_goodness_of_fit_ref 1.02
_refine_ls_hydrogen_treatment refall
_refine_ls_matrix_type full
_refine_ls_number_parameters 114
_refine_ls_number_reflns 1376
_refine_ls_number_restraints 8
_refine_ls_restrained_S_all 1.02
_refine_ls_R_factor_all 0.054
_refine_ls_R_factor_gt 0.037
_refine_ls_shift/su_max 0.001
_refine_ls_shift/su_mean 0.000
_refine_ls_structure_factor_coef Fsqd
_refine_ls_weighting_details 'calc w = 1/[\s^2^(Fo^2^)+(0.0495P)^2^+0.2502P] where P=(Fo^2^+2Fc^2^)/3'
_refine_ls_weighting_scheme calc
_refine_ls_wR_factor_gt 0.091
_refine_ls_wR_factor_ref 0.103
_reflns_number_gt 1049
_reflns_number_total 1376
_reflns_threshold_expression I>2\s(I)
_cod_data_source_file lh2001.cif
_cod_data_source_block I
_cod_depositor_comments
;
The following automatic conversions were performed:
'_symmetry_cell_setting' value 'Orthorhombic' changed to 'orthorhombic'
according to '/home/saulius/struct/CIF-dictionaries/cif_core.dic'
dictionary named 'cif_core.dic' version 2.4.1 from 2010-06-29.

Automatic conversion script
Id: cif_fix_enum 1527 2010-12-29 10:47:43Z saulius 

The following automatic conversions were performed:

'_symmetry_cell_setting' value 'Orthorhombic' changed to
'orthorhombic' according to
/home/saulius/struct/CIF-dictionaries/cif_core.dic dictionary named
'cif_core.dic' version 2.4.1 from 2010-06-29.

Automatic conversion script
Id: cif_fix_values 1715 2011-07-08 13:25:40Z adriana 
;
_cod_original_cell_volume 1194.8(2)
_cod_database_code 2207586

loop_
_symmetry_equiv_pos_as_xyz
'x, y, z'
'-x+1/2, -y, z+1/2'
'-x, y+1/2, -z+1/2'
'x+1/2, -y+1/2, -z'
'-x, -y, -z'
'x-1/2, y, -z-1/2'
'x, -y-1/2, z-1/2'
'-x-1/2, y-1/2, z'

loop_
_atom_site_label
_atom_site_fract_x
_atom_site_fract_y
_atom_site_fract_z
_atom_site_U_iso_or_equiv
_atom_site_adp_type
_atom_site_calc_flag
_atom_site_refinement_flags
_atom_site_occupancy
_atom_site_type_symbol
O1 0.55120(10) 0.7362(2) 0.44630(10) 0.0417(3) Uani d D 1 O
N1 0.63080(10) 0.7454(2) 0.76980(10) 0.0416(3) Uani d . 1 N
C1 0.64290(10) 0.4041(3) 0.46160(10) 0.0416(4) Uani d D 1 C
C2 0.55810(10) 0.5525(2) 0.49890(10) 0.0332(3) Uani d . 1 C
C3 0.58780(10) 0.6206(2) 0.59360(10) 0.0333(3) Uani d . 1 C
C4 0.63100(10) 0.4833(2) 0.65590(10) 0.0388(4) Uani d D 1 C
C5 0.65010(10) 0.5523(2) 0.74200(10) 0.0414(4) Uani d D 1 C
C6 0.59280(10) 0.8777(2) 0.70880(10) 0.0413(4) Uani d D 1 C
C7 0.57070(10) 0.8238(2) 0.62160(10) 0.0385(4) Uani d D 1 C
H1 0.5840(10) 0.718(3) 0.3960(10) 0.067(6) Uiso d D 1 H
H11 0.6310(10) 0.380(3) 0.3990(10) 0.059(5) Uiso d D 1 H
H12 0.6390(10) 0.270(2) 0.4900(10) 0.046(4) Uiso d D 1 H
H13 0.7140(10) 0.461(2) 0.4690(10) 0.062(5) Uiso d D 1 H
H4 0.6450(10) 0.340(2) 0.6420(10) 0.045(4) Uiso d D 1 H
H5 0.6780(10) 0.456(2) 0.7860(10) 0.045(4) Uiso d D 1 H
H6 0.5820(10) 1.019(2) 0.7290(10) 0.048(4) Uiso d D 1 H
H7 0.5430(10) 0.926(2) 0.5820(10) 0.045(4) Uiso d D 1 H

loop_
_atom_site_aniso_label
_atom_site_aniso_U_11
_atom_site_aniso_U_22
_atom_site_aniso_U_33
_atom_site_aniso_U_12
_atom_site_aniso_U_13
_atom_site_aniso_U_23
O1 0.0607(7) 0.0386(6) 0.0258(5) 0.0032(5) 0.0049(5) 0.0054(4)
N1 0.0439(7) 0.0529(8) 0.0279(6) -0.0038(6) 0.0005(5) -0.0044(5)
C1 0.0450(9) 0.0462(9) 0.0335(8) 0.0047(7) 0.0055(6) -0.0048(7)
C2 0.0440(8) 0.0332(7) 0.0225(6) 0.0048(6) 0.0012(5) 0.0016(5)
C3 0.0366(7) 0.0382(8) 0.0251(6) 0.0014(6) 0.0027(5) -0.0001(5)
C4 0.0457(8) 0.0408(8) 0.0298(7) 0.0065(6) -0.0016(6) 0.0006(6)
C5 0.0428(8) 0.0530(10) 0.0283(7) 0.0025(7) -0.0032(6) 0.0045(6)
C6 0.0460(9) 0.0428(9) 0.0351(7) -0.0019(7) 0.0016(6) -0.0074(6)
C7 0.0465(8) 0.0376(8) 0.0312(7) 0.0024(6) -0.0002(6) -0.0002(6)

loop_
_atom_type_symbol
_atom_type_description
_atom_type_scat_dispersion_real
_atom_type_scat_dispersion_imag
_atom_type_scat_source
C C 0.0033 0.0016 'International Tables Vol C Tables 4.2.6.8 and 6.1.1.4'
H H 0.0000 0.0000 'International Tables Vol C Tables 4.2.6.8 and 6.1.1.4'
N N 0.0061 0.0033 'International Tables Vol C Tables 4.2.6.8 and 6.1.1.4'
O O 0.0106 0.0060 'International Tables Vol C Tables 4.2.6.8 and 6.1.1.4'

loop_
_geom_angle_atom_site_label_1
_geom_angle_atom_site_label_2
_geom_angle_atom_site_label_3
_geom_angle_site_symmetry_3
_geom_angle
_geom_angle_publ_flag
C5 N1 C6 . 116.20(10) yes
O1 C2 C1 . 110.80(10) yes
O1 C2 C3 . 107.10(10) yes
C1 C2 C3 . 110.60(10) yes
O1 C2 C2 5_666 108.00(10) yes
C1 C2 C2 5_666 111.60(10) yes
C3 C2 C2 5_666 108.60(10) yes
C7 C3 C4 . 116.80(10) yes
C7 C3 C2 . 120.80(10) yes
C4 C3 C2 . 122.40(10) yes
C5 C4 C3 . 119.30(10) yes
N1 C5 C4 . 124.00(10) yes
N1 C6 C7 . 124.10(10) yes
C6 C7 C3 . 119.50(10) yes
C2 O1 H1 . 110.0(10) no
C2 C1 H11 . 111.0(10) no
C2 C1 H12 . 111.0(10) no
H11 C1 H12 . 106(2) no
C2 C1 H13 . 111.0(10) no
H11 C1 H13 . 108(2) no
H12 C1 H13 . 110.0(10) no
C5 C4 H4 . 119.0(10) no
C3 C4 H4 . 122.0(10) no
N1 C5 H5 . 117.0(10) no
C4 C5 H5 . 119.0(10) no
N1 C6 H6 . 116.0(10) no
C7 C6 H6 . 120.0(10) no
C6 C7 H7 . 119.0(10) no
C3 C7 H7 . 121.0(10) no

loop_
_geom_bond_atom_site_label_1
_geom_bond_atom_site_label_2
_geom_bond_site_symmetry_2
_geom_bond_distance
_geom_bond_publ_flag
O1 C2 . 1.421(2) yes
N1 C5 . 1.329(2) yes
N1 C6 . 1.335(2) yes
C1 C2 . 1.526(2) yes
C2 C3 . 1.532(2) yes
C2 C2 5_666 1.591(3) yes
C3 C7 . 1.386(2) yes
C3 C4 . 1.392(2) yes
C4 C5 . 1.386(2) yes
C6 C7 . 1.381(2) yes
O1 H1 . 0.860(10) no
C1 H11 . 0.960(10) no
C1 H12 . 0.960(10) no
C1 H13 . 0.960(10) no
C4 H4 . 0.960(10) no
C5 H5 . 0.960(10) no
C6 H6 . 0.970(10) no
C7 H7 . 0.950(10) no

loop_
_geom_hbond_atom_site_label_D
_geom_hbond_atom_site_label_H
_geom_hbond_atom_site_label_A
_geom_hbond_site_symmetry_A
_geom_hbond_distance_DH
_geom_hbond_distance_HA
_geom_hbond_distance_DA
_geom_hbond_angle_DHA
_geom_hbond_publ_flag
O1 H1 N1 7_575 0.860(10) 2.000(10) 2.829(2) 161(2) no

loop_
_geom_torsion_atom_site_label_1
_geom_torsion_atom_site_label_2
_geom_torsion_atom_site_label_3
_geom_torsion_atom_site_label_4
_geom_torsion_site_symmetry_1
_geom_torsion
_geom_torsion_publ_flag
O1 C2 C3 C7 . 20.1(2) no
C1 C2 C3 C7 . 140.90(10) no
C2 C2 C3 C7 5_666 -96.4(2) no
O1 C2 C3 C4 . -161.10(10) no
C1 C2 C3 C4 . -40.3(2) no
C2 C2 C3 C4 5_666 82.5(2) no
C7 C3 C4 C5 . 2.7(2) no
C2 C3 C4 C5 . -176.2(2) no
C6 N1 C5 C4 . -1.4(2) no
C3 C4 C5 N1 . -0.8(2) no
C5 N1 C6 C7 . 1.7(2) no
N1 C6 C7 C3 . 0.2(2) no
C4 C3 C7 C6 . -2.4(2) no
C2 C3 C7 C6 . 176.50(10) no
